data_4065370
loop_
_publ_author_name
'Anselment, Timo M. J.'
'Wichmann, Christian'
'Anderson, Carly E.'
'Herdtweck, Eberhardt'
'Rieger, Bernhard'

_publ_section_title
;
 Structural Modification of Functionalized Phosphine Sulfonate-Based
 Palladium(II) Olefin Polymerization Catalysts
;
_journal_issue 24
_journal_name_full Organometallics
_journal_page_first 6602
_journal_paper_doi 10.1021/om200734x
_journal_volume 30
_journal_year 2011
_chemical_formula_moiety 'C64 H66 N2 O10 P2 Pd2 S2, C H Cl3'
_chemical_formula_sum 'C65 H67 Cl3 N2 O10 P2 Pd2 S2'
_chemical_formula_weight 1481.44
_chemical_name_systematic ?
_space_group_IT_number 14
_symmetry_cell_setting monoclinic
_symmetry_Int_Tables_number 14
_symmetry_space_group_name_Hall '-P 2ybc'
_symmetry_space_group_name_H-M 'P 1 21/c 1'
_atom_sites_solution_hydrogens geom
_atom_sites_solution_primary direct
_atom_sites_solution_secondary difmap
_cell_angle_alpha 90
_cell_angle_beta 110.6878(17)
_cell_angle_gamma 90
_cell_formula_units_Z 4
_cell_length_a 23.1506(9)
_cell_length_b 14.7312(6)
_cell_length_c 24.5348(9)
_cell_measurement_reflns_used 9272
_cell_measurement_temperature 123(1)
_cell_measurement_theta_max 25.46
_cell_measurement_theta_min 1.64
_cell_volume 7827.7(5)
_computing_cell_refinement 'SAINT (Bruker, 2008b)'
_computing_data_collection 'APEX II Control Software (Bruker, 2008a)'
_computing_data_reduction 'SAINT (Bruker, 2008b)'
_computing_molecular_graphics 'PLATON (Spek, 2010)'
_computing_publication_material 'PLATON (Spek, 2010)'
_computing_structure_refinement 'SHELXL97 (Sheldrick, 1998)'
_computing_structure_solution 'SIR92 (Altomare, 1994)'
_diffrn_ambient_temperature 123(1)
_diffrn_detector ' CCD plate '
_diffrn_detector_area_resol_mean 16
_diffrn_measured_fraction_theta_full 0.996
_diffrn_measured_fraction_theta_max 0.996
_diffrn_measurement_device ' \k-geometry diffractometer '
_diffrn_measurement_device_type ' Bruker APEX-II CCD '
_diffrn_measurement_method ' phi- and omega-rotation '
_diffrn_radiation_monochromator graphite
_diffrn_radiation_source 'sealed tube'
_diffrn_radiation_type 'Mo K\a'
_diffrn_radiation_wavelength 0.71073
_diffrn_reflns_av_R_equivalents 0.0266
_diffrn_reflns_av_sigmaI/netI 0.0117
_diffrn_reflns_limit_h_max 26
_diffrn_reflns_limit_h_min -27
_diffrn_reflns_limit_k_max 17
_diffrn_reflns_limit_k_min -17
_diffrn_reflns_limit_l_max 29
_diffrn_reflns_limit_l_min -29
_diffrn_reflns_number 206611
_diffrn_reflns_theta_full 25.46
_diffrn_reflns_theta_max 25.46
_diffrn_reflns_theta_min 1.64
_diffrn_standards_decay_% 0
_exptl_absorpt_coefficient_mu 0.705
_exptl_absorpt_correction_T_max 0.7452
_exptl_absorpt_correction_T_min 0.6507
_exptl_absorpt_correction_type multi-scan
_exptl_absorpt_process_details 'SADABS, Bruker, 2008b'
_exptl_crystal_colour yellow
_exptl_crystal_density_diffrn 1.257
_exptl_crystal_density_meas ?
_exptl_crystal_density_method none
_exptl_crystal_description fragment
_exptl_crystal_F_000 3024
_exptl_crystal_size_max 0.46
_exptl_crystal_size_mid 0.36
_exptl_crystal_size_min 0.30
_refine_diff_density_max 1.648
_refine_diff_density_min -1.014
_refine_diff_density_rms 0.071
_refine_ls_extinction_method none
_refine_ls_goodness_of_fit_ref 1.056
_refine_ls_hydrogen_treatment constr
_refine_ls_matrix_type full
_refine_ls_number_parameters 785
_refine_ls_number_reflns 14451
_refine_ls_number_restraints 0
_refine_ls_restrained_S_all 1.056
_refine_ls_R_factor_all 0.0382
_refine_ls_R_factor_gt 0.0344
_refine_ls_shift/su_max 0.001
_refine_ls_shift/su_mean 0.000
_refine_ls_structure_factor_coef Fsqd
_refine_ls_weighting_details 'w=1/[\s^2^(Fo^2^)+(0.0465P)^2^+10.7405P] where P=(Fo^2^+2Fc^2^)/3'
_refine_ls_weighting_scheme sigma
_refine_ls_wR_factor_gt 0.0913
_refine_ls_wR_factor_ref 0.0935
_reflns_number_gt 13066
_reflns_number_total 14451
_reflns_threshold_expression I>2\s(I)
_cod_data_source_file om200734x_si_002.cif
_cod_data_source_block Compound_10
_cod_depositor_comments
;
The following automatic conversions were performed:

'_symmetry_cell_setting' value 'Monoclinic' changed to 'monoclinic'
according to /home/saulius/struct/CIF-dictionaries/cif_core.dic
dictionary named 'cif_core.dic' version 2.4.1 from 2010-06-29.

Automatic conversion script
Id: cif_fix_values 1715 2011-07-08 13:25:40Z adriana 

The following automatic conversions were performed:

'_exptl_crystal_density_meas' value 'none' was changed to '?' - the
value is perceived as not measured.

Automatic conversion script
Id: cif_fix_values 3008 2015-01-20 13:52:24Z robertas 
;
_cod_original_sg_symbol_H-M 'P 21/c'
_cod_database_code 4065370

loop_
_symmetry_equiv_pos_site_id
_symmetry_equiv_pos_as_xyz
1 x,y,z
2 -x,1/2+y,1/2-z
3 -x,-y,-z
4 x,1/2-y,1/2+z

loop_
_atom_site_aniso_label
_atom_site_aniso_U_11
_atom_site_aniso_U_22
_atom_site_aniso_U_33
_atom_site_aniso_U_23
_atom_site_aniso_U_13
_atom_site_aniso_U_12
Pd1 0.0277(1) 0.0194(1) 0.0214(1) 0.0056(1) 0.0143(1) 0.0030(1)
S1 0.0489(4) 0.0298(3) 0.0175(3) -0.0009(2) 0.0158(3) -0.0071(3)
P1 0.0266(3) 0.0153(3) 0.0159(3) 0.0005(2) 0.0112(2) -0.0003(2)
O1 0.0354(9) 0.0227(8) 0.0216(8) 0.0028(7) 0.0173(7) 0.0010(7)
O2 0.0937(18) 0.0356(11) 0.0567(14) -0.0158(10) 0.0606(14) -0.0138(12)
O3 0.0693(16) 0.0569(15) 0.0325(11) 0.0132(10) -0.0052(11) -0.0234(12)
O4 0.0410(10) 0.0169(8) 0.0332(10) -0.0051(7) 0.0220(8) -0.0014(7)
O5 0.0279(9) 0.0323(9) 0.0217(8) 0.0012(7) 0.0109(7) -0.0009(7)
N1 0.0263(11) 0.0336(12) 0.0342(12) 0.0168(10) 0.0157(9) 0.0067(9)
C1 0.0410(15) 0.0211(12) 0.0366(14) 0.0055(11) 0.0219(12) 0.0090(11)
C2 0.062(2) 0.0408(17) 0.062(2) 0.0308(15) 0.0459(18) 0.0300(15)
C3 0.0275(15) 0.076(2) 0.0484(19) 0.0299(17) 0.0070(14) -0.0044(15)
C4 0.0311(13) 0.0272(13) 0.0226(12) 0.0104(10) 0.0126(11) 0.0033(10)
C5 0.0237(12) 0.0189(11) 0.0197(11) -0.0001(9) 0.0094(9) -0.0013(9)
C6 0.0270(12) 0.0218(12) 0.0211(11) -0.0005(9) 0.0118(10) 0.0010(10)
C7 0.0333(14) 0.0273(13) 0.0242(12) -0.0076(10) 0.0131(11) -0.0029(11)
C8 0.0396(15) 0.0203(12) 0.0357(14) -0.0070(11) 0.0164(12) -0.0051(11)
C9 0.0469(16) 0.0202(12) 0.0340(14) 0.0024(11) 0.0218(13) -0.0029(11)
C10 0.0343(14) 0.0228(12) 0.0221(12) -0.0001(10) 0.0142(11) -0.0029(10)
C11 0.0275(12) 0.0221(12) 0.0161(11) -0.0002(9) 0.0101(9) 0.0008(9)
C12 0.0284(13) 0.0216(12) 0.0287(13) -0.0023(10) 0.0089(11) -0.0001(10)
C13 0.0332(15) 0.0308(14) 0.0426(16) -0.0093(12) 0.0122(12) 0.0051(12)
C14 0.0274(13) 0.0450(16) 0.0301(14) -0.0068(12) 0.0127(11) 0.0028(12)
C15 0.0272(13) 0.0341(14) 0.0201(12) -0.0003(10) 0.0073(10) -0.0028(11)
C16 0.0297(14) 0.0430(16) 0.0320(14) 0.0034(12) 0.0122(11) -0.0075(12)
C17 0.0375(16) 0.0358(16) 0.0425(16) 0.0048(13) 0.0115(13) -0.0141(13)
C18 0.0420(16) 0.0232(13) 0.0320(14) -0.0004(11) 0.0109(12) -0.0057(11)
C19 0.0302(13) 0.0237(12) 0.0188(11) -0.0012(9) 0.0071(10) -0.0028(10)
C20 0.0268(12) 0.0244(12) 0.0144(11) 0.0004(9) 0.0074(9) -0.0008(10)
C21 0.0549(19) 0.0267(14) 0.0538(19) -0.0146(13) 0.0293(16) -0.0009(13)
C22 0.0308(13) 0.0140(10) 0.0168(11) 0.0006(8) 0.0115(10) -0.0001(9)
C23 0.0330(13) 0.0189(11) 0.0232(12) 0.0006(9) 0.0135(10) 0.0003(10)
C24 0.0387(14) 0.0219(12) 0.0191(12) -0.0017(9) 0.0060(11) 0.0023(11)
C25 0.0480(16) 0.0181(11) 0.0179(11) 0.0017(9) 0.0158(11) 0.0038(11)
C26 0.0413(14) 0.0150(11) 0.0238(12) 0.0018(9) 0.0181(11) 0.0015(10)
C27 0.0475(16) 0.0219(12) 0.0313(14) 0.0037(10) 0.0283(13) 0.0049(11)
C28 0.0426(16) 0.0290(14) 0.0453(16) 0.0050(12) 0.0325(14) 0.0048(12)
C29 0.0320(14) 0.0254(13) 0.0367(14) 0.0042(11) 0.0174(12) 0.0019(11)
C30 0.0337(13) 0.0166(11) 0.0252(12) 0.0029(9) 0.0162(11) 0.0007(10)
C31 0.0331(13) 0.0124(10) 0.0240(12) 0.0026(9) 0.0162(10) 0.0014(9)
C32 0.0361(15) 0.0506(18) 0.0285(14) 0.0009(13) 0.0074(12) -0.0037(13)
Pd2 0.0204(1) 0.0511(1) 0.0267(1) 0.0054(1) 0.0069(1) 0.0061(1)
S2 0.0395(4) 0.0505(5) 0.0380(4) 0.0000(3) 0.0135(3) 0.0187(3)
P2 0.0204(3) 0.0331(3) 0.0222(3) 0.0001(3) 0.0054(2) 0.0030(3)
O6 0.0316(10) 0.0492(12) 0.0365(11) 0.0055(9) 0.0082(9) 0.0150(9)
O7 0.0668(17) 0.0412(13) 0.0712(17) -0.0041(12) 0.0086(14) 0.0240(12)
O8 0.0475(14) 0.124(3) 0.0418(13) 0.0088(15) 0.0208(11) 0.0209(15)
O9 0.0398(11) 0.0454(12) 0.0272(10) -0.0027(9) 0.0052(8) -0.0087(9)
O10 0.0358(10) 0.0447(11) 0.0289(10) 0.0032(8) 0.0128(8) 0.0033(9)
N2 0.0242(12) 0.080(2) 0.0386(14) 0.0171(13) 0.0118(11) 0.0135(12)
C41 0.0253(14) 0.0574(19) 0.0376(16) 0.0015(14) 0.0074(12) -0.0060(13)
C42 0.0231(16) 0.095(3) 0.070(3) 0.018(2) 0.0077(16) 0.0025(17)
C43 0.0407(19) 0.111(3) 0.053(2) 0.033(2) 0.0290(17) 0.026(2)
C44 0.0266(15) 0.081(2) 0.0375(17) 0.0137(16) 0.0141(13) 0.0213(15)
C45 0.0264(13) 0.0283(13) 0.0240(12) 0.0019(10) 0.0060(10) 0.0031(10)
C46 0.0309(14) 0.0336(14) 0.0279(13) 0.0023(11) 0.0082(11) 0.0056(11)
C47 0.0452(17) 0.0307(14) 0.0310(14) -0.0025(11) 0.0114(13) 0.0038(12)
C48 0.0399(15) 0.0320(14) 0.0242(13) 0.0009(11) 0.0025(11) -0.0044(12)
C49 0.0284(13) 0.0285(13) 0.0295(13) 0.0061(11) 0.0016(11) -0.0010(11)
C50 0.0269(13) 0.0260(13) 0.0271(13) 0.0005(10) 0.0074(10) -0.0001(10)
C51 0.0217(12) 0.0357(14) 0.0284(13) 0.0036(11) 0.0075(10) 0.0049(10)
C52 0.0255(13) 0.0389(15) 0.0321(14) 0.0036(12) 0.0074(11) 0.0035(11)
C53 0.0297(14) 0.0383(16) 0.0456(17) 0.0086(13) 0.0129(13) 0.0007(12)
C54 0.0309(15) 0.0490(18) 0.0416(16) 0.0196(14) 0.0169(13) 0.0105(13)
C55 0.0238(13) 0.0511(18) 0.0351(15) 0.0097(13) 0.0140(11) 0.0099(12)
C56 0.0385(17) 0.066(2) 0.0326(16) 0.0158(15) 0.0126(13) 0.0149(16)
C57 0.0397(17) 0.081(3) 0.0269(15) 0.0038(16) 0.0010(13) 0.0075(17)
C58 0.0372(16) 0.067(2) 0.0300(15) -0.0015(15) 0.0048(13) -0.0041(15)
C59 0.0250(13) 0.0518(18) 0.0291(14) 0.0034(13) 0.0077(11) 0.0011(12)
C60 0.0209(12) 0.0466(16) 0.0255(13) 0.0033(12) 0.0083(10) 0.0048(11)
C61 0.0512(19) 0.0492(19) 0.0395(17) -0.0078(14) 0.0085(15) -0.0103(15)
C62 0.0199(12) 0.0313(13) 0.0274(13) -0.0045(10) 0.0041(10) 0.0002(10)
C63 0.0260(13) 0.0376(15) 0.0316(14) -0.0053(11) 0.0101(11) -0.0009(11)
C64 0.0294(14) 0.0512(18) 0.0337(15) -0.0114(13) 0.0116(12) 0.0006(13)
C65 0.0361(16) 0.0388(16) 0.0430(17) -0.0152(13) 0.0091(13) 0.0051(12)
C66 0.0309(14) 0.0333(15) 0.0391(16) -0.0069(12) 0.0019(12) -0.0005(11)
C67 0.053(2) 0.0347(16) 0.052(2) -0.0042(14) 0.0090(16) 0.0056(14)
C68 0.062(2) 0.0364(17) 0.051(2) 0.0082(15) 0.0033(17) 0.0014(16)
C69 0.0491(19) 0.0459(18) 0.0348(16) 0.0059(13) 0.0082(14) -0.0042(15)
C70 0.0284(14) 0.0367(15) 0.0287(14) -0.0008(11) 0.0017(11) -0.0034(11)
C71 0.0243(13) 0.0326(14) 0.0288(13) -0.0035(11) 0.0027(11) -0.0027(11)
C72 0.069(2) 0.076(3) 0.0361(17) 0.0120(17) 0.0283(17) 0.013(2)
Cl1 0.0960(8) 0.0852(7) 0.0477(5) -0.0002(5) 0.0322(5) -0.0267(6)
Cl2 0.0712(6) 0.0543(6) 0.0970(8) -0.0314(5) 0.0316(6) -0.0069(5)
Cl3 0.1962(18) 0.1212(12) 0.1758(16) 0.0950(12) 0.1571(16) 0.0943(12)
C81 0.067(2) 0.0451(19) 0.073(3) -0.0106(18) 0.039(2) -0.0124(17)

loop_
_atom_site_label
_atom_site_type_symbol
_atom_site_thermal_displace_type
_atom_site_fract_x
_atom_site_fract_y
_atom_site_fract_z
_atom_site_occupancy
_atom_site_U_iso_or_equiv
_atom_site_calc_flag
_atom_site_refinement_flags
Pd1 Pd Uani -0.02570(1) 0.88796(1) 0.09203(1) 1.000 0.0213(1) . .
S1 S Uani -0.00163(3) 0.72535(4) 0.01592(3) 1.000 0.0310(2) . .
P1 P Uani 0.02252(3) 0.78389(4) 0.15913(2) 1.000 0.0183(2) . .
O1 O Uani 0.02239(8) 0.81125(11) 0.04535(7) 1.000 0.0246(5) . .
O2 O Uani 0.04354(12) 0.68232(14) -0.00377(10) 1.000 0.0528(8) . .
O3 O Uani -0.06167(12) 0.73617(17) -0.02862(10) 1.000 0.0591(8) . .
O4 O Uani 0.08149(9) 0.94912(11) 0.20809(8) 1.000 0.0280(5) . .
O5 O Uani -0.10094(8) 0.75496(12) 0.14390(7) 1.000 0.0267(5) . .
N1 N Uani -0.07124(10) 0.97925(15) 0.01999(10) 1.000 0.0300(7) . .
C1 C Uani -0.06667(13) 0.95239(17) 0.14173(12) 1.000 0.0307(8) . .
C2 C Uani -0.08519(16) 1.0721(2) 0.03400(15) 1.000 0.0485(11) . .
C3 C Uani -0.13031(14) 0.9353(3) -0.01491(15) 1.000 0.0524(10) . .
C4 C Uani -0.03225(11) 0.98342(17) -0.01685(11) 1.000 0.0261(7) . .
C5 C Uani -0.00136(11) 0.67063(15) 0.12706(10) 1.000 0.0203(7) . .
C6 C Uani -0.01246(11) 0.65011(16) 0.06862(10) 1.000 0.0224(7) . .
C7 C Uani -0.03071(12) 0.56260(17) 0.04734(11) 1.000 0.0275(8) . .
C8 C Uani -0.03637(13) 0.49474(18) 0.08369(12) 1.000 0.0310(8) . .
C9 C Uani -0.02480(13) 0.51382(17) 0.14179(12) 1.000 0.0317(8) . .
C10 C Uani -0.00809(12) 0.60062(16) 0.16271(11) 1.000 0.0253(7) . .
C11 C Uani 0.10598(11) 0.77958(16) 0.16947(10) 1.000 0.0213(7) . .
C12 C Uani 0.12960(12) 0.69638(17) 0.16241(11) 1.000 0.0266(7) . .
C13 C Uani 0.18711(13) 0.68739(19) 0.15515(13) 1.000 0.0359(9) . .
C14 C Uani 0.22006(12) 0.7622(2) 0.15239(12) 1.000 0.0335(8) . .
C15 C Uani 0.19975(12) 0.84973(18) 0.16141(11) 1.000 0.0274(8) . .
C16 C Uani 0.23575(13) 0.9269(2) 0.16106(12) 1.000 0.0346(8) . .
C17 C Uani 0.21832(14) 1.0105(2) 0.17282(13) 1.000 0.0393(9) . .
C18 C Uani 0.16561(13) 1.02093(18) 0.18802(12) 1.000 0.0330(8) . .
C19 C Uani 0.13011(12) 0.94662(17) 0.18918(10) 1.000 0.0247(7) . .
C20 C Uani 0.14352(11) 0.85836(16) 0.17304(10) 1.000 0.0218(7) . .
C21 C Uani 0.06705(16) 1.03417(19) 0.22776(15) 1.000 0.0424(10) . .
C22 C Uani 0.01625(11) 0.77621(15) 0.23177(10) 1.000 0.0197(7) . .
C23 C Uani 0.07080(12) 0.78048(16) 0.27838(10) 1.000 0.0241(7) . .
C24 C Uani 0.07257(13) 0.77836(16) 0.33662(11) 1.000 0.0277(7) . .
C25 C Uani 0.01904(13) 0.77407(16) 0.34767(10) 1.000 0.0269(7) . .
C26 C Uani -0.03870(12) 0.77081(15) 0.30197(11) 1.000 0.0249(7) . .
C27 C Uani -0.09384(13) 0.76815(17) 0.31456(12) 1.000 0.0297(8) . .
C28 C Uani -0.14961(14) 0.76294(18) 0.27101(13) 1.000 0.0344(9) . .
C29 C Uani -0.15380(13) 0.75834(17) 0.21249(12) 1.000 0.0300(8) . .
C30 C Uani -0.10085(12) 0.76076(16) 0.19927(11) 1.000 0.0236(7) . .
C31 C Uani -0.04136(11) 0.76951(15) 0.24267(10) 1.000 0.0215(7) . .
C32 C Uani -0.15807(13) 0.7506(2) 0.09713(12) 1.000 0.0395(9) . .
Pd2 Pd Uani 0.39388(1) 0.62658(2) 0.44259(1) 1.000 0.0331(1) . .
S2 S Uani 0.33759(4) 0.44945(6) 0.36372(3) 1.000 0.0427(3) . .
P2 P Uani 0.29570(3) 0.62658(5) 0.43822(3) 1.000 0.0258(2) . .
O6 O Uani 0.37137(9) 0.48356(15) 0.42267(9) 1.000 0.0401(6) . .
O7 O Uani 0.32280(13) 0.35432(17) 0.36480(12) 1.000 0.0640(9) . .
O8 O Uani 0.36733(12) 0.4721(2) 0.32337(11) 1.000 0.0698(12) . .
O9 O Uani 0.35126(9) 0.71198(14) 0.54751(8) 1.000 0.0393(6) . .
O10 O Uani 0.28742(9) 0.74330(14) 0.34934(8) 1.000 0.0361(6) . .
N2 N Uani 0.48953(11) 0.6051(2) 0.45165(12) 1.000 0.0474(9) . .
C41 C Uani 0.40900(13) 0.7615(2) 0.45892(13) 1.000 0.0411(10) . .
C42 C Uani 0.53599(15) 0.6677(3) 0.49012(18) 1.000 0.0651(15) . .
C43 C Uani 0.49145(17) 0.6124(3) 0.39175(16) 1.000 0.0649(14) . .
C44 C Uani 0.50541(14) 0.5097(3) 0.47158(13) 1.000 0.0476(10) . .
C45 C Uani 0.24528(12) 0.57094(18) 0.37041(11) 1.000 0.0270(7) . .
C46 C Uani 0.26493(12) 0.50628(19) 0.33876(12) 1.000 0.0314(8) . .
C47 C Uani 0.22530(14) 0.47529(19) 0.28484(12) 1.000 0.0362(9) . .
C48 C Uani 0.16546(13) 0.50602(19) 0.26177(12) 1.000 0.0344(8) . .
C49 C Uani 0.14460(12) 0.56783(18) 0.29286(11) 1.000 0.0311(8) . .
C50 C Uani 0.18403(12) 0.59979(17) 0.34603(11) 1.000 0.0272(8) . .
C51 C Uani 0.29761(11) 0.54509(18) 0.49648(11) 1.000 0.0290(8) . .
C52 C Uani 0.27126(12) 0.46159(19) 0.47860(12) 1.000 0.0329(8) . .
C53 C Uani 0.28129(13) 0.3866(2) 0.51636(14) 1.000 0.0380(9) . .
C54 C Uani 0.31797(13) 0.3953(2) 0.57304(14) 1.000 0.0394(9) . .
C55 C Uani 0.34520(12) 0.4793(2) 0.59504(12) 1.000 0.0357(9) . .
C56 C Uani 0.38257(14) 0.4872(3) 0.65474(13) 1.000 0.0457(10) . .
C57 C Uani 0.40897(15) 0.5668(3) 0.67716(14) 1.000 0.0521(13) . .
C58 C Uani 0.39910(15) 0.6444(3) 0.64169(13) 1.000 0.0466(10) . .
C59 C Uani 0.36315(12) 0.6393(2) 0.58364(12) 1.000 0.0358(9) . .
C60 C Uani 0.33542(12) 0.5563(2) 0.55730(11) 1.000 0.0310(8) . .
C61 C Uani 0.36257(16) 0.8003(2) 0.57280(14) 1.000 0.0487(11) . .
C62 C Uani 0.24856(11) 0.72433(18) 0.44403(11) 1.000 0.0274(7) . .
C63 C Uani 0.22024(12) 0.7176(2) 0.48478(12) 1.000 0.0318(8) . .
C64 C Uani 0.18778(13) 0.7906(2) 0.49720(13) 1.000 0.0380(9) . .
C65 C Uani 0.18527(14) 0.8715(2) 0.46995(14) 1.000 0.0406(9) . .
C66 C Uani 0.21112(13) 0.88232(19) 0.42616(13) 1.000 0.0373(9) . .
C67 C Uani 0.20435(16) 0.9645(2) 0.39492(15) 1.000 0.0491(11) . .
C68 C Uani 0.22550(17) 0.9726(2) 0.35030(16) 1.000 0.0543(11) . .
C69 C Uani 0.25465(15) 0.8995(2) 0.33367(14) 1.000 0.0451(10) . .
C70 C Uani 0.26212(12) 0.81895(19) 0.36313(12) 1.000 0.0335(8) . .
C71 C Uani 0.24182(12) 0.80713(18) 0.41146(11) 1.000 0.0304(8) . .
C72 C Uani 0.31633(18) 0.7482(3) 0.30697(15) 1.000 0.0578(13) . .
Cl1 Cl Uani 0.22860(6) 0.39191(8) 0.03099(4) 1.000 0.0745(4) . .
Cl2 Cl Uani 0.16367(5) 0.44831(7) 0.10651(5) 1.000 0.0737(4) . .
Cl3 Cl Uani 0.23042(10) 0.28085(11) 0.12564(9) 1.000 0.1398(9) . .
C81 C Uani 0.18651(19) 0.3567(2) 0.07418(18) 1.000 0.0579(14) . .
H11 H Uiso -0.05320 0.92460 0.18050 1.000 0.0460 calc R
H12 H Uiso -0.11160 0.94710 0.12340 1.000 0.0460 calc R
H13 H Uiso -0.05500 1.01670 0.14530 1.000 0.0460 calc R
H21 H Uiso -0.10150 1.10770 -0.00200 1.000 0.0720 calc R
H22 H Uiso -0.04740 1.10070 0.06030 1.000 0.0720 calc R
H23 H Uiso -0.11590 1.06970 0.05300 1.000 0.0720 calc R
H31 H Uiso -0.15130 0.97200 -0.04960 1.000 0.0780 calc R
H32 H Uiso -0.15670 0.93020 0.00860 1.000 0.0780 calc R
H33 H Uiso -0.12200 0.87460 -0.02680 1.000 0.0780 calc R
H41 H Uiso -0.05180 1.02460 -0.05020 1.000 0.0310 calc R
H42 H Uiso -0.02990 0.92220 -0.03260 1.000 0.0310 calc R
H71 H Uiso -0.03930 0.54990 0.00730 1.000 0.0330 calc R
H81 H Uiso -0.04810 0.43530 0.06900 1.000 0.0370 calc R
H91 H Uiso -0.02830 0.46730 0.16730 1.000 0.0380 calc R
H101 H Uiso -0.00100 0.61310 0.20260 1.000 0.0300 calc R
H121 H Uiso 0.10630 0.64320 0.16240 1.000 0.0320 calc R
H131 H Uiso 0.20280 0.62870 0.15220 1.000 0.0430 calc R
H141 H Uiso 0.25710 0.75590 0.14430 1.000 0.0400 calc R
H161 H Uiso 0.27250 0.92030 0.15250 1.000 0.0420 calc R
H171 H Uiso 0.24190 1.06230 0.17080 1.000 0.0470 calc R
H181 H Uiso 0.15450 1.07930 0.19750 1.000 0.0400 calc R
H211 H Uiso 0.10340 1.05730 0.25920 1.000 0.0640 calc R
H212 H Uiso 0.03300 1.02620 0.24220 1.000 0.0640 calc R
H213 H Uiso 0.05480 1.07750 0.19540 1.000 0.0640 calc R
H231 H Uiso 0.10850 0.78500 0.27130 1.000 0.0290 calc R
H241 H Uiso 0.11110 0.77990 0.36800 1.000 0.0330 calc R
H251 H Uiso 0.02060 0.77330 0.38690 1.000 0.0320 calc R
H271 H Uiso -0.09180 0.77000 0.35390 1.000 0.0360 calc R
H281 H Uiso -0.18620 0.76240 0.28010 1.000 0.0410 calc R
H291 H Uiso -0.19300 0.75360 0.18230 1.000 0.0360 calc R
H321 H Uiso -0.18000 0.69520 0.10050 1.000 0.0590 calc R
H322 H Uiso -0.15070 0.75000 0.06020 1.000 0.0590 calc R
H323 H Uiso -0.18310 0.80370 0.09830 1.000 0.0590 calc R
H411 H Uiso 0.43800 0.77010 0.49880 1.000 0.0620 calc R
H412 H Uiso 0.36990 0.79170 0.45440 1.000 0.0620 calc R
H413 H Uiso 0.42650 0.78770 0.43140 1.000 0.0620 calc R
H421 H Uiso 0.53290 0.66760 0.52890 1.000 0.0980 calc R
H422 H Uiso 0.52850 0.72920 0.47390 1.000 0.0980 calc R
H423 H Uiso 0.57740 0.64780 0.49310 1.000 0.0980 calc R
H431 H Uiso 0.53270 0.59590 0.39250 1.000 0.0970 calc R
H432 H Uiso 0.48210 0.67490 0.37780 1.000 0.0970 calc R
H433 H Uiso 0.46080 0.57120 0.36560 1.000 0.0970 calc R
H441 H Uiso 0.54930 0.49830 0.47730 1.000 0.0570 calc R
H442 H Uiso 0.48000 0.46770 0.44100 1.000 0.0570 calc R
H471 H Uiso 0.23980 0.43240 0.26380 1.000 0.0430 calc R
H481 H Uiso 0.13880 0.48490 0.22490 1.000 0.0410 calc R
H491 H Uiso 0.10310 0.58850 0.27770 1.000 0.0370 calc R
H501 H Uiso 0.16890 0.64280 0.36660 1.000 0.0330 calc R
H521 H Uiso 0.24520 0.45420 0.43910 1.000 0.0400 calc R
H531 H Uiso 0.26240 0.32990 0.50210 1.000 0.0460 calc R
H541 H Uiso 0.32540 0.34420 0.59820 1.000 0.0470 calc R
H561 H Uiso 0.38910 0.43550 0.67930 1.000 0.0550 calc R
H571 H Uiso 0.43440 0.57050 0.71710 1.000 0.0620 calc R
H581 H Uiso 0.41740 0.70060 0.65790 1.000 0.0560 calc R
H611 H Uiso 0.34440 0.80490 0.60320 1.000 0.0730 calc R
H612 H Uiso 0.34390 0.84590 0.54260 1.000 0.0730 calc R
H613 H Uiso 0.40720 0.81070 0.58990 1.000 0.0730 calc R
H631 H Uiso 0.22270 0.66200 0.50510 1.000 0.0380 calc R
H641 H Uiso 0.16760 0.78340 0.52460 1.000 0.0460 calc R
H651 H Uiso 0.16580 0.92180 0.48060 1.000 0.0490 calc R
H671 H Uiso 0.18470 1.01470 0.40540 1.000 0.0590 calc R
H681 H Uiso 0.22060 1.02860 0.32990 1.000 0.0650 calc R
H691 H Uiso 0.26910 0.90590 0.30210 1.000 0.0540 calc R
H721 H Uiso 0.28530 0.76280 0.26890 1.000 0.0870 calc R
H722 H Uiso 0.33550 0.68960 0.30480 1.000 0.0870 calc R
H723 H Uiso 0.34810 0.79560 0.31810 1.000 0.0870 calc R
H811 H Uiso 0.14860 0.32460 0.04860 1.000 0.0690 calc R

loop_
_atom_type_symbol
_atom_type_description
_atom_type_scat_dispersion_real
_atom_type_scat_dispersion_imag
_atom_type_scat_source
S S 0.1246 0.1234 'International Tables Vol C Tables 4.2.6.8 and 6.1.1.4'
Pd Pd -0.9988 1.0072 'International Tables Vol C Tables 4.2.6.8 and 6.1.1.4'
P P 0.1023 0.0942 'International Tables Vol C Tables 4.2.6.8 and 6.1.1.4'
O O 0.0106 0.0060 'International Tables Vol C Tables 4.2.6.8 and 6.1.1.4'
N N 0.0061 0.0033 'International Tables Vol C Tables 4.2.6.8 and 6.1.1.4'
Cl Cl 0.1484 0.1585 'International Tables Vol C Tables 4.2.6.8 and 6.1.1.4'
H H 0.0000 0.0000 'International Tables Vol C Tables 4.2.6.8 and 6.1.1.4'
C C 0.0033 0.0016 'International Tables Vol C Tables 4.2.6.8 and 6.1.1.4'

loop_
_geom_angle_atom_site_label_1
_geom_angle_atom_site_label_2
_geom_angle_atom_site_label_3
_geom_angle
_geom_angle_site_symmetry_1
_geom_angle_site_symmetry_3
_geom_angle_publ_flag
P1 Pd1 O1 79.42(5) . . yes
P1 Pd1 N1 173.89(6) . . yes
P1 Pd1 C1 95.52(8) . . yes
O1 Pd1 N1 94.86(8) . . yes
O1 Pd1 C1 174.92(9) . . yes
N1 Pd1 C1 90.22(10) . . yes
P2 Pd2 C41 96.36(9) . . yes
P2 Pd2 O6 80.28(6) . . yes
P2 Pd2 N2 171.10(8) . . yes
N2 Pd2 C41 91.37(12) . . yes
O6 Pd2 N2 92.09(10) . . yes
O6 Pd2 C41 176.36(11) . . yes
O1 S1 O2 110.50(13) . . yes
O2 S1 O3 114.40(15) . . yes
O1 S1 O3 111.99(13) . . yes
O1 S1 C6 107.75(11) . . yes
O2 S1 C6 105.85(12) . . yes
O3 S1 C6 105.84(14) . . yes
O6 S2 O7 111.16(15) . . yes
O6 S2 C46 106.69(13) . . yes
O7 S2 O8 114.45(17) . . yes
O6 S2 O8 112.50(15) . . yes
O8 S2 C46 106.21(15) . . yes
O7 S2 C46 105.12(16) . . yes
Pd1 P1 C11 110.37(8) . . yes
Pd1 P1 C5 108.03(8) . . yes
C5 P1 C11 99.66(11) . . yes
C5 P1 C22 104.07(11) . . yes
C11 P1 C22 107.41(11) . . yes
Pd1 P1 C22 124.37(8) . . yes
C45 P2 C62 102.29(12) . . yes
C51 P2 C62 107.44(12) . . yes
C45 P2 C51 103.99(12) . . yes
Pd2 P2 C45 110.50(10) . . yes
Pd2 P2 C51 102.46(9) . . yes
Pd2 P2 C62 128.01(9) . . yes
Pd1 O1 S1 122.17(11) . . yes
C19 O4 C21 117.4(2) . . yes
C30 O5 C32 119.0(2) . . yes
Pd2 O6 S2 123.53(13) . . yes
C59 O9 C61 118.2(2) . . yes
C70 O10 C72 119.8(3) . . yes
Pd1 N1 C2 117.89(19) . . yes
C2 N1 C4 109.5(2) . . yes
C3 N1 C4 107.5(2) . . yes
Pd1 N1 C4 107.19(16) . . yes
C2 N1 C3 107.9(3) . . yes
Pd1 N1 C3 106.4(2) . . yes
Pd2 N2 C44 107.2(2) . . yes
C42 N2 C43 108.5(3) . . yes
Pd2 N2 C42 117.5(2) . . yes
Pd2 N2 C43 105.9(2) . . yes
C43 N2 C44 107.6(3) . . yes
C42 N2 C44 109.9(3) . . yes
N1 C4 C4 112.1(2) . 3_575 yes
P1 C5 C6 123.52(18) . . yes
C6 C5 C10 117.5(2) . . no
P1 C5 C10 118.95(18) . . yes
S1 C6 C5 125.90(18) . . yes
S1 C6 C7 113.75(18) . . yes
C5 C6 C7 120.3(2) . . no
C6 C7 C8 120.9(2) . . no
C7 C8 C9 119.5(2) . . no
C8 C9 C10 119.9(2) . . no
C5 C10 C9 122.0(2) . . no
P1 C11 C20 123.99(19) . . yes
P1 C11 C12 116.92(19) . . yes
C12 C11 C20 118.0(2) . . no
C11 C12 C13 122.3(2) . . no
C12 C13 C14 120.2(3) . . no
C13 C14 C15 120.6(3) . . no
C14 C15 C20 119.1(2) . . no
C16 C15 C20 120.6(2) . . no
C14 C15 C16 120.2(3) . . no
C15 C16 C17 120.6(3) . . no
C16 C17 C18 120.4(3) . . no
C17 C18 C19 120.0(3) . . no
O4 C19 C18 123.9(2) . . yes
O4 C19 C20 114.0(2) . . yes
C18 C19 C20 122.0(3) . . no
C11 C20 C15 119.3(2) . . no
C11 C20 C19 124.7(2) . . no
C15 C20 C19 116.0(2) . . no
C23 C22 C31 118.9(2) . . no
P1 C22 C23 116.1(2) . . yes
P1 C22 C31 124.98(18) . . yes
C22 C23 C24 122.0(3) . . no
C23 C24 C25 119.9(3) . . no
C24 C25 C26 121.2(2) . . no
C27 C26 C31 120.1(2) . . no
C25 C26 C27 120.1(2) . . no
C25 C26 C31 119.7(3) . . no
C26 C27 C28 120.7(3) . . no
C27 C28 C29 120.7(3) . . no
C28 C29 C30 119.6(3) . . no
O5 C30 C29 123.2(2) . . yes
O5 C30 C31 114.5(2) . . yes
C29 C30 C31 122.4(2) . . no
C26 C31 C30 116.4(2) . . no
C22 C31 C26 118.2(2) . . no
C22 C31 C30 125.4(2) . . no
Pd1 C1 H13 109.00 . . no
H11 C1 H12 110.00 . . no
Pd1 C1 H12 109.00 . . no
Pd1 C1 H11 109.00 . . no
H12 C1 H13 109.00 . . no
H11 C1 H13 109.00 . . no
N1 C2 H22 110.00 . . no
N1 C2 H21 109.00 . . no
H21 C2 H23 110.00 . . no
N1 C2 H23 109.00 . . no
H21 C2 H22 109.00 . . no
H22 C2 H23 109.00 . . no
N1 C3 H33 109.00 . . no
H31 C3 H32 109.00 . . no
H32 C3 H33 110.00 . . no
N1 C3 H32 109.00 . . no
H31 C3 H33 110.00 . . no
N1 C3 H31 110.00 . . no
N1 C4 H41 109.00 . . no
C4 C4 H41 109.00 3_575 . no
C4 C4 H42 109.00 3_575 . no
N1 C4 H42 109.00 . . no
H41 C4 H42 108.00 . . no
C6 C7 H71 120.00 . . no
C8 C7 H71 120.00 . . no
C7 C8 H81 120.00 . . no
C9 C8 H81 120.00 . . no
C10 C9 H91 120.00 . . no
C8 C9 H91 120.00 . . no
C5 C10 H101 119.00 . . no
C9 C10 H101 119.00 . . no
C11 C12 H121 119.00 . . no
C13 C12 H121 119.00 . . no
C14 C13 H131 120.00 . . no
C12 C13 H131 120.00 . . no
C13 C14 H141 120.00 . . no
C15 C14 H141 120.00 . . no
C17 C16 H161 120.00 . . no
C15 C16 H161 120.00 . . no
C16 C17 H171 120.00 . . no
C18 C17 H171 120.00 . . no
C17 C18 H181 120.00 . . no
C19 C18 H181 120.00 . . no
H211 C21 H213 109.00 . . no
H212 C21 H213 109.00 . . no
O4 C21 H212 109.00 . . no
O4 C21 H213 110.00 . . no
O4 C21 H211 109.00 . . no
H211 C21 H212 110.00 . . no
C22 C23 H231 119.00 . . no
C24 C23 H231 119.00 . . no
C23 C24 H241 120.00 . . no
C25 C24 H241 120.00 . . no
C26 C25 H251 119.00 . . no
C24 C25 H251 119.00 . . no
C26 C27 H271 120.00 . . no
C28 C27 H271 120.00 . . no
C27 C28 H281 120.00 . . no
C29 C28 H281 120.00 . . no
C30 C29 H291 120.00 . . no
C28 C29 H291 120.00 . . no
O5 C32 H323 109.00 . . no
H321 C32 H322 110.00 . . no
H321 C32 H323 109.00 . . no
H322 C32 H323 109.00 . . no
O5 C32 H321 109.00 . . no
O5 C32 H322 109.00 . . no
N2 C44 C44 112.0(3) . 3_666 yes
P2 C45 C46 125.0(2) . . yes
P2 C45 C50 118.2(2) . . yes
C46 C45 C50 116.7(2) . . no
S2 C46 C45 125.5(2) . . yes
S2 C46 C47 113.4(2) . . yes
C45 C46 C47 121.0(3) . . no
C46 C47 C48 120.8(3) . . no
C47 C48 C49 119.2(3) . . no
C48 C49 C50 120.2(3) . . no
C45 C50 C49 122.2(2) . . no
P2 C51 C52 116.5(2) . . yes
P2 C51 C60 124.2(2) . . yes
C52 C51 C60 118.0(2) . . no
C51 C52 C53 122.8(3) . . no
C52 C53 C54 119.9(3) . . no
C53 C54 C55 120.7(3) . . no
C54 C55 C56 119.7(3) . . no
C54 C55 C60 120.1(3) . . no
C56 C55 C60 120.2(3) . . no
C55 C56 C57 121.1(3) . . no
C56 C57 C58 120.3(3) . . no
C57 C58 C59 120.2(4) . . no
O9 C59 C58 122.9(3) . . yes
O9 C59 C60 115.2(2) . . yes
C58 C59 C60 121.8(3) . . no
C51 C60 C55 118.4(3) . . no
C51 C60 C59 125.2(3) . . no
C55 C60 C59 116.3(2) . . no
P2 C62 C63 116.5(2) . . yes
P2 C62 C71 124.9(2) . . yes
C63 C62 C71 118.6(3) . . no
C62 C63 C64 122.0(3) . . no
C63 C64 C65 119.9(3) . . no
C64 C65 C66 121.2(3) . . no
C65 C66 C67 121.0(3) . . no
C65 C66 C71 119.1(3) . . no
C67 C66 C71 119.8(3) . . no
C66 C67 C68 120.8(3) . . no
C67 C68 C69 121.0(3) . . no
C68 C69 C70 119.7(3) . . no
O10 C70 C69 124.5(3) . . yes
O10 C70 C71 113.8(2) . . yes
C69 C70 C71 121.7(3) . . no
C62 C71 C66 118.9(2) . . no
C62 C71 C70 124.1(2) . . no
C66 C71 C70 116.9(2) . . no
Pd2 C41 H411 109.00 . . no
Pd2 C41 H412 110.00 . . no
Pd2 C41 H413 109.00 . . no
H411 C41 H412 110.00 . . no
H411 C41 H413 109.00 . . no
H412 C41 H413 109.00 . . no
N2 C42 H421 109.00 . . no
N2 C42 H422 109.00 . . no
N2 C42 H423 109.00 . . no
H421 C42 H422 109.00 . . no
H421 C42 H423 109.00 . . no
H422 C42 H423 110.00 . . no
N2 C43 H431 109.00 . . no
N2 C43 H432 109.00 . . no
N2 C43 H433 110.00 . . no
H431 C43 H432 109.00 . . no
H431 C43 H433 110.00 . . no
H432 C43 H433 109.00 . . no
N2 C44 H441 109.00 . . no
N2 C44 H442 109.00 . . no
H441 C44 H442 108.00 . . no
C44 C44 H441 109.00 3_666 . no
C44 C44 H442 109.00 3_666 . no
C46 C47 H471 120.00 . . no
C48 C47 H471 120.00 . . no
C47 C48 H481 120.00 . . no
C49 C48 H481 120.00 . . no
C48 C49 H491 120.00 . . no
C50 C49 H491 120.00 . . no
C45 C50 H501 119.00 . . no
C49 C50 H501 119.00 . . no
C51 C52 H521 119.00 . . no
C53 C52 H521 119.00 . . no
C52 C53 H531 120.00 . . no
C54 C53 H531 120.00 . . no
C53 C54 H541 120.00 . . no
C55 C54 H541 120.00 . . no
C55 C56 H561 119.00 . . no
C57 C56 H561 119.00 . . no
C56 C57 H571 120.00 . . no
C58 C57 H571 120.00 . . no
C57 C58 H581 120.00 . . no
C59 C58 H581 120.00 . . no
O9 C61 H611 109.00 . . no
O9 C61 H612 109.00 . . no
O9 C61 H613 109.00 . . no
H611 C61 H612 110.00 . . no
H611 C61 H613 110.00 . . no
H612 C61 H613 109.00 . . no
C62 C63 H631 119.00 . . no
C64 C63 H631 119.00 . . no
C63 C64 H641 120.00 . . no
C65 C64 H641 120.00 . . no
C64 C65 H651 119.00 . . no
C66 C65 H651 119.00 . . no
C66 C67 H671 120.00 . . no
C68 C67 H671 120.00 . . no
C67 C68 H681 120.00 . . no
C69 C68 H681 119.00 . . no
C68 C69 H691 120.00 . . no
C70 C69 H691 120.00 . . no
O10 C72 H721 109.00 . . no
O10 C72 H722 109.00 . . no
O10 C72 H723 109.00 . . no
H721 C72 H722 110.00 . . no
H721 C72 H723 110.00 . . no
H722 C72 H723 109.00 . . no
Cl1 C81 Cl2 111.69(18) . . yes
Cl1 C81 Cl3 109.0(3) . . yes
Cl2 C81 Cl3 111.4(2) . . yes
Cl1 C81 H811 108.00 . . no
Cl2 C81 H811 108.00 . . no
Cl3 C81 H811 108.00 . . no

loop_
_geom_bond_atom_site_label_1
_geom_bond_atom_site_label_2
_geom_bond_distance
_geom_bond_site_symmetry_2
_geom_bond_publ_flag
Pd1 P1 2.2379(6) . yes
Pd1 O1 2.1746(18) . yes
Pd1 N1 2.174(2) . yes
Pd1 C1 2.026(3) . yes
Pd2 N2 2.169(3) . yes
Pd2 C41 2.033(3) . yes
Pd2 P2 2.2373(8) . yes
Pd2 O6 2.184(2) . yes
Cl1 C81 1.752(5) . yes
Cl2 C81 1.740(4) . yes
Cl3 C81 1.723(4) . yes
S1 O1 1.4657(17) . yes
S1 C6 1.787(2) . yes
S1 O2 1.444(3) . yes
S1 O3 1.442(3) . yes
S2 C46 1.783(3) . yes
S2 O7 1.445(3) . yes
S2 O8 1.431(3) . yes
S2 O6 1.469(2) . yes
P1 C5 1.844(2) . yes
P1 C22 1.842(2) . yes
P1 C11 1.859(3) . yes
P2 C45 1.852(3) . yes
P2 C62 1.843(3) . yes
P2 C51 1.855(3) . yes
O4 C21 1.424(3) . yes
O4 C19 1.361(4) . yes
O5 C32 1.413(3) . yes
O5 C30 1.360(3) . yes
O9 C59 1.355(3) . yes
O9 C61 1.425(4) . yes
O10 C72 1.423(4) . yes
O10 C70 1.356(4) . yes
N1 C2 1.474(4) . yes
N1 C3 1.482(4) . yes
N1 C4 1.487(4) . yes
N2 C42 1.477(5) . yes
N2 C43 1.490(5) . yes
N2 C44 1.491(5) . yes
C4 C4 1.510(4) 3_575 no
C5 C10 1.396(3) . no
C5 C6 1.398(3) . no
C6 C7 1.399(3) . no
C7 C8 1.376(4) . no
C8 C9 1.383(4) . no
C9 C10 1.381(3) . no
C11 C12 1.378(4) . no
C11 C20 1.434(4) . no
C12 C13 1.411(4) . no
C13 C14 1.356(4) . no
C14 C15 1.416(4) . no
C15 C16 1.411(4) . no
C15 C20 1.433(4) . no
C16 C17 1.358(4) . no
C17 C18 1.405(5) . no
C18 C19 1.375(4) . no
C19 C20 1.425(3) . no
C22 C23 1.373(4) . no
C22 C31 1.453(4) . no
C23 C24 1.415(4) . no
C24 C25 1.360(4) . no
C25 C26 1.410(4) . no
C26 C27 1.416(4) . no
C26 C31 1.434(3) . no
C27 C28 1.356(4) . no
C28 C29 1.406(4) . no
C29 C30 1.375(4) . no
C30 C31 1.418(4) . no
C1 H12 0.9800 . no
C1 H11 0.9800 . no
C1 H13 0.9800 . no
C2 H21 0.9800 . no
C2 H22 0.9800 . no
C2 H23 0.9800 . no
C3 H33 0.9800 . no
C3 H31 0.9800 . no
C3 H32 0.9800 . no
C4 H41 0.9900 . no
C4 H42 0.9900 . no
C7 H71 0.9500 . no
C8 H81 0.9500 . no
C9 H91 0.9500 . no
C10 H101 0.9500 . no
C12 H121 0.9500 . no
C13 H131 0.9500 . no
C14 H141 0.9500 . no
C16 H161 0.9500 . no
C17 H171 0.9500 . no
C18 H181 0.9500 . no
C21 H211 0.9800 . no
C21 H213 0.9800 . no
C21 H212 0.9800 . no
C23 H231 0.9500 . no
C24 H241 0.9500 . no
C25 H251 0.9500 . no
C27 H271 0.9500 . no
C28 H281 0.9500 . no
C29 H291 0.9500 . no
C32 H323 0.9800 . no
C32 H321 0.9800 . no
C32 H322 0.9800 . no
C44 C44 1.528(4) 3_666 no
C45 C50 1.396(4) . no
C45 C46 1.402(4) . no
C46 C47 1.394(4) . no
C47 C48 1.375(4) . no
C48 C49 1.380(4) . no
C49 C50 1.384(4) . no
C51 C52 1.374(4) . no
C51 C60 1.448(4) . no
C52 C53 1.407(4) . no
C53 C54 1.355(5) . no
C54 C55 1.407(4) . no
C55 C56 1.419(4) . no
C55 C60 1.431(4) . no
C56 C57 1.347(6) . no
C57 C58 1.406(6) . no
C58 C59 1.375(4) . no
C59 C60 1.425(4) . no
C62 C63 1.379(4) . no
C62 C71 1.436(4) . no
C63 C64 1.406(4) . no
C64 C65 1.358(4) . no
C65 C66 1.411(5) . no
C66 C67 1.412(4) . no
C66 C71 1.429(4) . no
C67 C68 1.353(5) . no
C68 C69 1.406(5) . no
C69 C70 1.368(4) . no
C70 C71 1.432(4) . no
C41 H411 0.9800 . no
C41 H412 0.9800 . no
C41 H413 0.9800 . no
C42 H422 0.9800 . no
C42 H423 0.9800 . no
C42 H421 0.9800 . no
C43 H432 0.9800 . no
C43 H431 0.9800 . no
C43 H433 0.9800 . no
C44 H441 0.9900 . no
C44 H442 0.9900 . no
C47 H471 0.9500 . no
C48 H481 0.9500 . no
C49 H491 0.9500 . no
C50 H501 0.9500 . no
C52 H521 0.9500 . no
C53 H531 0.9500 . no
C54 H541 0.9500 . no
C56 H561 0.9500 . no
C57 H571 0.9500 . no
C58 H581 0.9500 . no
C61 H612 0.9800 . no
C61 H611 0.9800 . no
C61 H613 0.9800 . no
C63 H631 0.9500 . no
C64 H641 0.9500 . no
C65 H651 0.9500 . no
C67 H671 0.9500 . no
C68 H681 0.9500 . no
C69 H691 0.9500 . no
C72 H721 0.9800 . no
C72 H722 0.9800 . no
C72 H723 0.9800 . no
C81 H811 1.0000 . no
